data_4026004
loop_
_publ_author_name
'Tayel A. AlHujran'
'Louise N. Dawe'
'Julie Collins'
'Paris E. Georghiou'

_publ_contact_author_email parisg@mun.ca
_publ_contact_author_fax '(709) 864-3702'
_publ_contact_author_name 'Paris E. Georghiou'
_publ_contact_author_phone '(709) 864-8517'
_publ_section_title
;
 Synthesis and Clathrates of Oligomeric 2-O-Naphthoide Macrocycles
;
_journal_name_full 'Journal of Organic Chemistry'
_journal_page_first 971
_journal_page_last 973
_journal_paper_doi 10.1021/jo101959w
_journal_volume 76
_journal_year 2011
_chemical_formula_sum 'C46 H28 Cl4 O8'
_chemical_formula_weight 850.48
_chemical_name_systematic
; 
 ? 
;
_space_group_IT_number 15
_symmetry_cell_setting monoclinic
_symmetry_space_group_name_Hall '-C 2yc'
_symmetry_space_group_name_H-M 'C 1 2/c 1'
_atom_sites_solution_hydrogens geom
_atom_sites_solution_primary direct
_atom_sites_solution_secondary difmap
_audit_creation_method SHELXL-97
_cell_angle_alpha 90.00
_cell_angle_beta 95.979(6)
_cell_angle_gamma 90.00
_cell_formula_units_Z 8
_cell_length_a 40.421(12)
_cell_length_b 11.179(3)
_cell_length_c 16.906(5)
_cell_measurement_reflns_used 15232
_cell_measurement_temperature 123(2)
_cell_measurement_theta_max 30.9
_cell_measurement_theta_min 2.2
_cell_volume 7598(4)
_computing_cell_refinement 'CrystalClear (Rigaku Inc., 2008)'
_computing_data_collection 'CrystalClear (Rigaku Inc., 2008)'
_computing_data_reduction 'CrystalClear (Rigaku Inc., 2008)'
_computing_molecular_graphics 'CrystalStructure 3.7.0'
_computing_publication_material 'CrystalStructure 3.7.0'
_computing_structure_refinement 'SHELXL-97 (Sheldrick, 1997)'
_computing_structure_solution 'SHELXS-97 (Sheldrick, 1990)'
_diffrn_ambient_temperature 123(2)
_diffrn_detector_area_resol_mean 14.63
_diffrn_measured_fraction_theta_full 0.997
_diffrn_measured_fraction_theta_max 0.997
_diffrn_measurement_device_type 'Rigaku Saturn'
_diffrn_measurement_method \w
_diffrn_radiation_monochromator 'Rigaku SHINE'
_diffrn_radiation_source 'fine-focus sealed tube'
_diffrn_radiation_type MoK\a
_diffrn_radiation_wavelength 0.71075
_diffrn_reflns_av_R_equivalents 0.0573
_diffrn_reflns_av_sigmaI/netI 0.0261
_diffrn_reflns_limit_h_max 49
_diffrn_reflns_limit_h_min -49
_diffrn_reflns_limit_k_max 13
_diffrn_reflns_limit_k_min -13
_diffrn_reflns_limit_l_max 20
_diffrn_reflns_limit_l_min -20
_diffrn_reflns_number 62787
_diffrn_reflns_theta_full 26.00
_diffrn_reflns_theta_max 26.00
_diffrn_reflns_theta_min 2.22
_exptl_absorpt_coefficient_mu 0.370
_exptl_absorpt_correction_T_max 0.9858
_exptl_absorpt_correction_T_min 0.9483
_exptl_absorpt_correction_type numerical
_exptl_crystal_colour colorless
_exptl_crystal_density_diffrn 1.487
_exptl_crystal_description prism
_exptl_crystal_F_000 3488
_exptl_crystal_size_max 0.23
_exptl_crystal_size_mid 0.08
_exptl_crystal_size_min 0.08
_refine_diff_density_max 1.894
_refine_diff_density_min -0.995
_refine_diff_density_rms 0.150
_refine_ls_extinction_method none
_refine_ls_goodness_of_fit_ref 1.173
_refine_ls_hydrogen_treatment constr
_refine_ls_matrix_type full
_refine_ls_number_parameters 524
_refine_ls_number_reflns 7442
_refine_ls_number_restraints 0
_refine_ls_restrained_S_all 1.173
_refine_ls_R_factor_all 0.1093
_refine_ls_R_factor_gt 0.1071
_refine_ls_shift/su_max 0.001
_refine_ls_shift/su_mean 0.000
_refine_ls_structure_factor_coef Fsqd
_refine_ls_weighting_details 'calc w=1/[\s^2^(Fo^2^)+(0.1726P)^2^+50.1601P] where P=(Fo^2^+2Fc^2^)/3'
_refine_ls_weighting_scheme calc
_refine_ls_wR_factor_gt 0.3160
_refine_ls_wR_factor_ref 0.3185
_reflns_number_gt 7230
_reflns_number_total 7442
_reflns_threshold_expression >2sigma(I)
_cod_data_source_file jo101959w_si_001.cif
_cod_data_source_block tetramer4
_cod_database_code 4026004

loop_
_symmetry_equiv_pos_as_xyz
'x, y, z'
'-x, y, -z+1/2'
'x+1/2, y+1/2, z'
'-x+1/2, y+1/2, -z+1/2'
'-x, -y, -z'
'x, -y, z-1/2'
'-x+1/2, -y+1/2, -z'
'x+1/2, -y+1/2, z-1/2'

loop_
_atom_site_label
_atom_site_type_symbol
_atom_site_fract_x
_atom_site_fract_y
_atom_site_fract_z
_atom_site_U_iso_or_equiv
_atom_site_adp_type
_atom_site_occupancy
_atom_site_symmetry_multiplicity
_atom_site_calc_flag
_atom_site_refinement_flags
Cl1 Cl 0.24476(4) 0.16291(17) 0.34278(11) 0.0559(5) Uani 1 1 d .
Cl2 Cl 0.19854(4) 0.25658(14) 0.44963(12) 0.0548(5) Uani 1 1 d .
Cl3 Cl 0.01879(4) 0.03738(15) 0.14667(11) 0.0556(5) Uani 1 1 d .
Cl4 Cl 0.05488(5) -0.13964(18) 0.24707(15) 0.0735(6) Uani 1 1 d .
O1 O 0.12975(8) 0.5370(3) 0.35033(19) 0.0277(7) Uani 1 1 d .
O2 O 0.09192(9) 0.5138(3) 0.2441(2) 0.0358(8) Uani 1 1 d .
O3 O 0.05849(8) 0.3036(3) 0.22782(19) 0.0262(7) Uani 1 1 d .
O4 O 0.10510(9) 0.2382(4) 0.1798(2) 0.0365(8) Uani 1 1 d .
O5 O 0.11104(8) 0.2944(3) 0.02481(19) 0.0276(7) Uani 1 1 d .
O6 O 0.12323(9) 0.4710(3) 0.0840(2) 0.0334(8) Uani 1 1 d .
O7 O 0.18657(8) 0.5015(3) 0.1538(2) 0.0281(7) Uani 1 1 d .
O8 O 0.16250(9) 0.4054(3) 0.2497(2) 0.0312(8) Uani 1 1 d .
C1 C 0.09648(12) 0.3623(4) 0.3454(3) 0.0277(10) Uani 1 1 d .
C2 C 0.11055(11) 0.3355(4) 0.4218(3) 0.0273(10) Uani 1 1 d .
H1 H 0.1256 0.3905 0.4491 0.033 Uiso 1 1 calc R
C3 C 0.10286(11) 0.2276(4) 0.4596(3) 0.0248(9) Uani 1 1 d .
C4 C 0.10902(14) 0.0915(5) 0.5706(3) 0.0404(12) Uani 1 1 d .
H2 H 0.1187 0.0723 0.6227 0.048 Uiso 1 1 calc R
C5 C 0.11687(13) 0.1976(5) 0.5370(3) 0.0345(11) Uani 1 1 d .
H3 H 0.1318 0.2513 0.5658 0.041 Uiso 1 1 calc R
C6 C 0.08719(14) 0.0113(5) 0.5303(3) 0.0371(12) Uani 1 1 d .
H4 H 0.0822 -0.0623 0.5545 0.045 Uiso 1 1 calc R
C7 C 0.07268(13) 0.0385(4) 0.4547(3) 0.0304(10) Uani 1 1 d .
H5 H 0.0576 -0.0162 0.4272 0.036 Uiso 1 1 calc R
C8 C 0.08023(11) 0.1474(4) 0.4183(3) 0.0229(9) Uani 1 1 d .
C9 C 0.06616(12) 0.1773(4) 0.3401(3) 0.0274(10) Uani 1 1 d .
H6 H 0.0510 0.1238 0.3117 0.033 Uiso 1 1 calc R
C10 C 0.07420(11) 0.2811(4) 0.3061(3) 0.0247(9) Uani 1 1 d .
C11 C 0.07760(11) 0.2790(4) 0.1687(3) 0.0253(9) Uani 1 1 d .
C12 C 0.05939(12) 0.3077(4) 0.0901(3) 0.0266(10) Uani 1 1 d .
C13 C 0.02532(12) 0.3204(4) 0.0816(3) 0.0262(9) Uani 1 1 d .
H7 H 0.0136 0.3126 0.1272 0.031 Uiso 1 1 calc R
C14 C 0.00730(11) 0.3448(4) 0.0073(3) 0.0222(9) Uani 1 1 d .
C15 C -0.02765(11) 0.3591(4) -0.0028(3) 0.0247(9) Uani 1 1 d .
H8 H -0.0401 0.3483 0.0412 0.030 Uiso 1 1 calc R
C16 C -0.04356(11) 0.3883(4) -0.0754(3) 0.0283(10) Uani 1 1 d .
H9 H -0.0671 0.3973 -0.0818 0.034 Uiso 1 1 calc R
C17 C -0.02511(13) 0.4051(5) -0.1407(3) 0.0338(11) Uani 1 1 d .
H10 H -0.0363 0.4265 -0.1909 0.041 Uiso 1 1 calc R
C18 C 0.00827(13) 0.3912(5) -0.1332(3) 0.0327(11) Uani 1 1 d .
H11 H 0.0202 0.4030 -0.1781 0.039 Uiso 1 1 calc R
C19 C 0.02575(11) 0.3594(4) -0.0593(3) 0.0252(9) Uani 1 1 d .
C20 C 0.06066(12) 0.3437(4) -0.0505(3) 0.0279(10) Uani 1 1 d .
H12 H 0.0728 0.3516 -0.0954 0.034 Uiso 1 1 calc R
C21 C 0.07683(11) 0.3178(4) 0.0210(3) 0.0264(9) Uani 1 1 d .
C22 C 0.13197(11) 0.3741(4) 0.0638(3) 0.0259(9) Uani 1 1 d .
C23 C 0.16660(12) 0.3259(4) 0.0750(3) 0.0274(10) Uani 1 1 d .
C24 C 0.17411(11) 0.2166(4) 0.0417(3) 0.0271(10) Uani 1 1 d .
H13 H 0.1570 0.1730 0.0116 0.033 Uiso 1 1 calc R
C25 C 0.20677(11) 0.1690(4) 0.0518(3) 0.0244(9) Uani 1 1 d .
C26 C 0.21498(12) 0.0596(4) 0.0168(3) 0.0282(10) Uani 1 1 d .
H14 H 0.1983 0.0152 -0.0142 0.034 Uiso 1 1 calc R
C27 C 0.24677(13) 0.0175(4) 0.0275(3) 0.0318(10) Uani 1 1 d .
H15 H 0.2521 -0.0560 0.0037 0.038 Uiso 1 1 calc R
C28 C 0.27189(11) 0.0826(5) 0.0739(3) 0.0306(10) Uani 1 1 d .
H16 H 0.2939 0.0521 0.0814 0.037 Uiso 1 1 calc R
C29 C 0.26462(12) 0.1885(5) 0.1077(3) 0.0289(10) Uani 1 1 d .
H17 H 0.2817 0.2318 0.1383 0.035 Uiso 1 1 calc R
C30 C 0.23184(11) 0.2347(4) 0.0976(3) 0.0238(9) Uani 1 1 d .
C31 C 0.22369(12) 0.3443(4) 0.1318(3) 0.0265(9) Uani 1 1 d .
H18 H 0.2404 0.3878 0.1635 0.032 Uiso 1 1 calc R
C32 C 0.19209(12) 0.3888(4) 0.1200(3) 0.0274(10) Uani 1 1 d .
C33 C 0.16935(11) 0.4976(4) 0.2191(3) 0.0258(9) Uani 1 1 d .
C34 C 0.14271(11) 0.6356(4) 0.3114(3) 0.0265(9) Uani 1 1 d .
C35 C 0.13672(11) 0.7459(4) 0.3392(3) 0.0277(10) Uani 1 1 d .
H19 H 0.1240 0.7545 0.3830 0.033 Uiso 1 1 calc R
C36 C 0.14911(11) 0.8479(4) 0.3041(3) 0.0248(9) Uani 1 1 d .
C37 C 0.14164(12) 0.9643(5) 0.3298(3) 0.0325(11) Uani 1 1 d .
H20 H 0.1288 0.9741 0.3733 0.039 Uiso 1 1 calc R
C38 C 0.15265(13) 1.0624(4) 0.2928(3) 0.0331(11) Uani 1 1 d .
H21 H 0.1468 1.1399 0.3096 0.040 Uiso 1 1 calc R
C39 C 0.17252(13) 1.0501(4) 0.2302(3) 0.0328(11) Uani 1 1 d .
H22 H 0.1803 1.1193 0.2054 0.039 Uiso 1 1 calc R
C40 C 0.18072(12) 0.9396(4) 0.2048(3) 0.0305(10) Uani 1 1 d .
H23 H 0.1946 0.9324 0.1630 0.037 Uiso 1 1 calc R
C41 C 0.16893(11) 0.8356(4) 0.2399(3) 0.0224(9) Uani 1 1 d .
C42 C 0.17462(11) 0.7190(4) 0.2124(3) 0.0264(9) Uani 1 1 d .
H24 H 0.1874 0.7089 0.1687 0.032 Uiso 1 1 calc R
C43 C 0.16214(12) 0.6190(4) 0.2472(3) 0.0276(10) Uani 1 1 d .
C44 C 0.10535(11) 0.4763(4) 0.3064(3) 0.0264(9) Uani 1 1 d .
C45 C 0.02811(19) -0.1130(6) 0.1590(4) 0.0552(16) Uani 1 1 d .
H25 H 0.0389 -0.1419 0.1126 0.066 Uiso 1 1 calc R
H26 H 0.0072 -0.1587 0.1611 0.066 Uiso 1 1 calc R
C46 C 0.21603(17) 0.2744(6) 0.3588(4) 0.0509(15) Uani 1 1 d .
H27 H 0.1980 0.2736 0.3145 0.061 Uiso 1 1 calc R
H28 H 0.2272 0.3533 0.3586 0.061 Uiso 1 1 calc R

loop_
_atom_site_aniso_label
_atom_site_aniso_U_11
_atom_site_aniso_U_22
_atom_site_aniso_U_33
_atom_site_aniso_U_23
_atom_site_aniso_U_13
_atom_site_aniso_U_12
Cl1 0.0408(8) 0.0648(10) 0.0619(10) 0.0053(8) 0.0042(7) 0.0097(7)
Cl2 0.0407(8) 0.0456(8) 0.0794(12) -0.0016(7) 0.0126(7) -0.0020(6)
Cl3 0.0508(9) 0.0448(9) 0.0733(11) -0.0110(7) 0.0163(8) -0.0031(7)
Cl4 0.0656(11) 0.0551(11) 0.0954(15) -0.0160(10) -0.0122(10) 0.0068(8)
O1 0.0287(16) 0.0298(17) 0.0244(16) 0.0002(13) 0.0021(13) -0.0006(13)
O2 0.0313(18) 0.0360(19) 0.039(2) 0.0174(16) -0.0017(15) 0.0008(15)
O3 0.0241(15) 0.0305(17) 0.0245(16) 0.0048(13) 0.0056(12) 0.0015(13)
O4 0.0337(19) 0.049(2) 0.0258(17) 0.0010(15) -0.0036(14) 0.0127(16)
O5 0.0304(17) 0.0302(17) 0.0222(15) -0.0027(13) 0.0031(12) 0.0063(13)
O6 0.0308(17) 0.0306(18) 0.0390(19) -0.0030(15) 0.0045(14) 0.0070(14)
O7 0.0264(16) 0.0267(17) 0.0325(17) 0.0016(13) 0.0089(13) -0.0008(13)
O8 0.0377(18) 0.0225(16) 0.0332(18) 0.0010(14) 0.0025(14) 0.0026(14)
C1 0.027(2) 0.033(2) 0.025(2) 0.0061(18) 0.0115(18) 0.0086(19)
C2 0.024(2) 0.025(2) 0.033(2) -0.0023(18) 0.0064(18) -0.0006(17)
C3 0.023(2) 0.026(2) 0.026(2) 0.0034(17) 0.0063(17) 0.0043(17)
C4 0.043(3) 0.047(3) 0.030(3) 0.012(2) -0.002(2) 0.002(2)
C5 0.032(2) 0.039(3) 0.030(3) 0.001(2) -0.004(2) -0.004(2)
C6 0.045(3) 0.029(3) 0.039(3) 0.017(2) 0.011(2) 0.003(2)
C7 0.035(2) 0.026(2) 0.030(2) 0.0015(19) 0.0068(19) -0.0009(19)
C8 0.023(2) 0.022(2) 0.024(2) 0.0023(17) 0.0041(16) 0.0044(16)
C9 0.030(2) 0.029(2) 0.023(2) -0.0045(18) 0.0075(18) 0.0029(19)
C10 0.027(2) 0.030(2) 0.017(2) 0.0030(17) 0.0058(16) 0.0047(18)
C11 0.028(2) 0.027(2) 0.020(2) -0.0008(17) 0.0033(17) -0.0009(18)
C12 0.031(2) 0.022(2) 0.024(2) -0.0028(17) -0.0075(18) 0.0045(18)
C13 0.032(2) 0.026(2) 0.022(2) -0.0001(17) 0.0067(18) -0.0026(18)
C14 0.023(2) 0.022(2) 0.021(2) -0.0001(16) 0.0017(16) -0.0026(16)
C15 0.024(2) 0.024(2) 0.026(2) -0.0036(17) 0.0064(17) -0.0011(17)
C16 0.022(2) 0.031(2) 0.030(2) -0.0081(19) -0.0015(18) 0.0024(18)
C17 0.039(3) 0.040(3) 0.021(2) -0.002(2) -0.0031(19) 0.009(2)
C18 0.037(3) 0.042(3) 0.020(2) 0.0011(19) 0.0079(19) 0.008(2)
C19 0.024(2) 0.025(2) 0.026(2) -0.0011(17) 0.0036(17) 0.0012(17)
C20 0.026(2) 0.034(2) 0.025(2) 0.0002(18) 0.0047(17) 0.0029(19)
C21 0.025(2) 0.026(2) 0.029(2) -0.0022(18) 0.0052(18) -0.0001(18)
C22 0.025(2) 0.035(3) 0.018(2) 0.0043(18) 0.0064(16) 0.0011(19)
C23 0.027(2) 0.030(2) 0.027(2) 0.0067(18) 0.0109(18) 0.0089(19)
C24 0.022(2) 0.036(3) 0.023(2) 0.0046(18) 0.0013(16) -0.0031(18)
C25 0.025(2) 0.026(2) 0.023(2) 0.0040(17) 0.0056(17) 0.0026(17)
C26 0.030(2) 0.029(2) 0.025(2) -0.0028(18) -0.0010(18) -0.0004(18)
C27 0.038(3) 0.027(2) 0.031(2) -0.0020(19) 0.007(2) 0.007(2)
C28 0.022(2) 0.035(3) 0.035(3) 0.006(2) 0.0041(18) 0.0119(19)
C29 0.025(2) 0.034(3) 0.027(2) 0.0003(19) -0.0023(18) 0.0001(19)
C30 0.023(2) 0.028(2) 0.021(2) 0.0030(17) 0.0056(16) 0.0022(17)
C31 0.031(2) 0.028(2) 0.021(2) -0.0004(17) 0.0051(17) -0.0013(18)
C32 0.035(2) 0.025(2) 0.023(2) 0.0029(17) 0.0086(18) 0.0019(19)
C33 0.022(2) 0.032(2) 0.022(2) -0.0018(18) 0.0004(17) 0.0015(18)
C34 0.026(2) 0.028(2) 0.024(2) 0.0028(18) -0.0024(17) -0.0029(18)
C35 0.023(2) 0.035(3) 0.025(2) 0.0032(19) 0.0018(17) -0.0033(18)
C36 0.021(2) 0.027(2) 0.026(2) 0.0010(17) -0.0017(17) 0.0012(17)
C37 0.027(2) 0.037(3) 0.033(3) -0.004(2) 0.0043(19) 0.004(2)
C38 0.036(3) 0.024(2) 0.038(3) -0.005(2) -0.003(2) 0.0020(19)
C39 0.035(3) 0.026(2) 0.036(3) 0.008(2) -0.002(2) -0.006(2)
C40 0.033(2) 0.031(2) 0.028(2) 0.0023(19) 0.0076(19) -0.005(2)
C41 0.023(2) 0.024(2) 0.019(2) 0.0012(16) 0.0012(16) -0.0011(17)
C42 0.024(2) 0.034(2) 0.021(2) -0.0040(18) 0.0031(16) 0.0021(18)
C43 0.027(2) 0.024(2) 0.029(2) -0.0018(18) -0.0080(18) 0.0020(18)
C44 0.025(2) 0.026(2) 0.029(2) 0.0005(18) 0.0060(18) 0.0017(18)
C45 0.064(4) 0.043(3) 0.059(4) -0.009(3) 0.007(3) -0.007(3)
C46 0.055(4) 0.039(3) 0.056(4) 0.000(3) -0.008(3) -0.006(3)

loop_
_atom_type_symbol
_atom_type_description
_atom_type_scat_dispersion_real
_atom_type_scat_dispersion_imag
_atom_type_scat_source
C C 0.0033 0.0016 'International Tables Vol C Tables 4.2.6.8 and 6.1.1.4'
H H 0.0000 0.0000 'International Tables Vol C Tables 4.2.6.8 and 6.1.1.4'
Cl Cl 0.1484 0.1585 'International Tables Vol C Tables 4.2.6.8 and 6.1.1.4'
O O 0.0106 0.0060 'International Tables Vol C Tables 4.2.6.8 and 6.1.1.4'

loop_
_geom_angle_atom_site_label_1
_geom_angle_atom_site_label_2
_geom_angle_atom_site_label_3
_geom_angle
C44 O1 C34 114.8(3)
C11 O3 C10 114.5(3)
C22 O5 C21 117.6(4)
C33 O7 C32 114.4(3)
C2 C1 C10 118.9(4)
C2 C1 C44 120.0(4)
C10 C1 C44 121.1(4)
C1 C2 C3 121.1(4)
C1 C2 H1 119.4
C3 C2 H1 119.4
C5 C3 C8 118.9(4)
C5 C3 C2 122.4(5)
C8 C3 C2 118.6(4)
C5 C4 C6 121.3(5)
C5 C4 H2 119.4
C6 C4 H2 119.4
C4 C5 C3 120.3(5)
C4 C5 H3 119.9
C3 C5 H3 119.9
C7 C6 C4 120.0(5)
C7 C6 H4 120.0
C4 C6 H4 120.0
C6 C7 C8 120.1(5)
C6 C7 H5 119.9
C8 C7 H5 119.9
C7 C8 C3 119.4(4)
C7 C8 C9 121.6(4)
C3 C8 C9 119.0(4)
C10 C9 C8 120.5(4)
C10 C9 H6 119.8
C8 C9 H6 119.8
C9 C10 C1 121.9(4)
C9 C10 O3 116.3(4)
C1 C10 O3 121.8(4)
O4 C11 O3 123.6(4)
O4 C11 C12 126.0(4)
O3 C11 C12 110.4(4)
C13 C12 C21 118.7(4)
C13 C12 C11 120.8(4)
C21 C12 C11 120.5(4)
C12 C13 C14 122.0(4)
C12 C13 H7 119.0
C14 C13 H7 119.0
C13 C14 C15 123.1(4)
C13 C14 C19 117.5(4)
C15 C14 C19 119.4(4)
C16 C15 C14 120.5(4)
C16 C15 H8 119.8
C14 C15 H8 119.8
C15 C16 C17 119.9(4)
C15 C16 H9 120.0
C17 C16 H9 120.0
C18 C17 C16 121.1(4)
C18 C17 H10 119.5
C16 C17 H10 119.5
C17 C18 C19 121.0(4)
C17 C18 H11 119.5
C19 C18 H11 119.5
C18 C19 C20 121.7(4)
C18 C19 C14 118.2(4)
C20 C19 C14 120.1(4)
C21 C20 C19 120.5(4)
C21 C20 H12 119.7
C19 C20 H12 119.7
C20 C21 O5 117.8(4)
C20 C21 C12 121.1(4)
O5 C21 C12 121.0(4)
O6 C22 O5 123.1(4)
O6 C22 C23 126.1(4)
O5 C22 C23 110.8(4)
C24 C23 C32 118.7(4)
C24 C23 C22 120.4(4)
C32 C23 C22 120.9(4)
C23 C24 C25 121.4(4)
C23 C24 H13 119.3
C25 C24 H13 119.3
C26 C25 C30 119.5(4)
C26 C25 C24 122.1(4)
C30 C25 C24 118.4(4)
C27 C26 C25 120.2(4)
C27 C26 H14 119.9
C25 C26 H14 119.9
C26 C27 C28 120.5(4)
C26 C27 H15 119.7
C28 C27 H15 119.7
C29 C28 C27 120.4(4)
C29 C28 H16 119.8
C27 C28 H16 119.8
C28 C29 C30 120.5(4)
C28 C29 H17 119.8
C30 C29 H17 119.8
C31 C30 C25 119.4(4)
C31 C30 C29 121.6(4)
C25 C30 C29 119.0(4)
C32 C31 C30 120.8(4)
C32 C31 H18 119.6
C30 C31 H18 119.6
C31 C32 C23 121.3(4)
C31 C32 O7 116.8(4)
C23 C32 O7 121.9(4)
O8 C33 O7 122.5(4)
O8 C33 C43 126.1(4)
O7 C33 C43 111.4(4)
C35 C34 O1 117.5(4)
C35 C34 C43 121.3(4)
O1 C34 C43 121.1(4)
C34 C35 C36 120.7(4)
C34 C35 H19 119.6
C36 C35 H19 119.6
C35 C36 C37 121.5(4)
C35 C36 C41 120.0(4)
C37 C36 C41 118.6(4)
C38 C37 C36 120.7(5)
C38 C37 H20 119.6
C36 C37 H20 119.6
C37 C38 C39 120.6(5)
C37 C38 H21 119.7
C39 C38 H21 119.7
C40 C39 C38 120.4(4)
C40 C39 H22 119.8
C38 C39 H22 119.8
C39 C40 C41 120.8(4)
C39 C40 H23 119.6
C41 C40 H23 119.6
C40 C41 C42 123.3(4)
C40 C41 C36 118.9(4)
C42 C41 C36 117.7(4)
C43 C42 C41 121.8(4)
C43 C42 H24 119.1
C41 C42 H24 119.1
C42 C43 C34 118.4(4)
C42 C43 C33 120.9(4)
C34 C43 C33 120.7(4)
O2 C44 O1 122.7(4)
O2 C44 C1 125.0(4)
O1 C44 C1 112.3(4)
Cl3 C45 Cl4 111.8(4)
Cl3 C45 H25 109.3
Cl4 C45 H25 109.3
Cl3 C45 H26 109.3
Cl4 C45 H26 109.3
H25 C45 H26 107.9
Cl1 C46 Cl2 112.8(4)
Cl1 C46 H27 109.0
Cl2 C46 H27 109.0
Cl1 C46 H28 109.0
Cl2 C46 H28 109.0
H27 C46 H28 107.8

loop_
_geom_bond_atom_site_label_1
_geom_bond_atom_site_label_2
_geom_bond_distance
Cl1 C46 1.744(7)
Cl2 C46 1.767(8)
Cl3 C45 1.730(7)
Cl4 C45 1.773(8)
O1 C44 1.354(6)
O1 C34 1.413(6)
O2 C44 1.208(6)
O3 C11 1.353(6)
O3 C10 1.430(5)
O4 C11 1.198(6)
O5 C22 1.352(6)
O5 C21 1.402(6)
O6 C22 1.201(6)
O7 C33 1.366(6)
O7 C32 1.411(6)
O8 C33 1.198(6)
C1 C2 1.389(7)
C1 C10 1.397(7)
C1 C44 1.495(6)
C2 C3 1.415(6)
C2 H1 0.9500
C3 C5 1.411(7)
C3 C8 1.413(7)
C4 C5 1.367(8)
C4 C6 1.387(9)
C4 H2 0.9500
C5 H3 0.9500
C6 C7 1.383(7)
C6 H4 0.9500
C7 C8 1.411(6)
C7 H5 0.9500
C8 C9 1.423(6)
C9 C10 1.350(7)
C9 H6 0.9500
C11 C12 1.486(6)
C12 C13 1.377(7)
C12 C21 1.430(7)
C13 C14 1.412(6)
C13 H7 0.9500
C14 C15 1.414(6)
C14 C19 1.424(6)
C15 C16 1.364(7)
C15 H8 0.9500
C16 C17 1.408(7)
C16 H9 0.9500
C17 C18 1.351(7)
C17 H10 0.9500
C18 C19 1.414(7)
C18 H11 0.9500
C19 C20 1.415(6)
C20 C21 1.344(7)
C20 H12 0.9500
C22 C23 1.493(6)
C23 C24 1.392(7)
C23 C32 1.404(7)
C24 C25 1.417(6)
C24 H13 0.9500
C25 C26 1.413(7)
C25 C30 1.415(7)
C26 C27 1.363(7)
C26 H14 0.9500
C27 C28 1.418(7)
C27 H15 0.9500
C28 C29 1.360(7)
C28 H16 0.9500
C29 C30 1.415(6)
C29 H17 0.9500
C30 C31 1.409(6)
C31 C32 1.366(7)
C31 H18 0.9500
C33 C43 1.477(6)
C34 C35 1.350(7)
C34 C43 1.417(7)
C35 C36 1.402(7)
C35 H19 0.9500
C36 C37 1.414(7)
C36 C41 1.421(6)
C37 C38 1.359(8)
C37 H20 0.9500
C38 C39 1.400(8)
C38 H21 0.9500
C39 C40 1.360(7)
C39 H22 0.9500
C40 C41 1.410(6)
C40 H23 0.9500
C41 C42 1.411(6)
C42 C43 1.383(7)
C42 H24 0.9500
C45 H25 0.9900
C45 H26 0.9900
C46 H27 0.9900
C46 H28 0.9900

loop_
_cod_related_entry_id
_cod_related_entry_database
_cod_related_entry_code
1 ChemSpider 30659337
